data_7219756
loop_
_publ_author_name
'Yang, Liangru'
'Zhang, Xinchi'
'Mao, Pu'
'Xiao, Yong-Mei'
'Bian, Huanyu'
'Yuan, Jinwei'
'Mai, Wen-Peng'
'Qu, Lingbo'

_publ_section_title
;
 NCN Pincer Palladium Complexes Based on
 1,3-dipicolyl-3,4,5,6-tetrahydropyrimidin-2-ylidenes: Synthesis,
 Characterization and Catalytic Activities
;
_journal_name_full 'RSC Adv.'
_journal_paper_doi 10.1039/C5RA01706H
_journal_year 2015
_chemical_absolute_configuration ad
_chemical_formula_moiety 'F6 P, C18 H23 N4'
_chemical_formula_sum 'C18 H23 F6 N4 P'
_chemical_formula_weight 440.37
_chemical_name_systematic
;
 ? 
;
_space_group_crystal_system orthorhombic
_space_group_IT_number 19
_space_group_name_Hall 'P 2ac 2ab'
_space_group_name_H-M_alt 'P 21 21 21'
_symmetry_space_group_name_Hall 'P 2ac 2ab'
_symmetry_space_group_name_H-M 'P 21 21 21'
_atom_sites_solution_hydrogens geom
_atom_sites_solution_primary direct
_atom_sites_solution_secondary difmap
_audit_creation_date 2013-09-23
_audit_creation_method
;
  Olex2 1.2
  (compiled 2012.05.09 svn.r2324, GUI svn.r4230)
;
_audit_update_record
;
2014-12-12 deposited with the CCDC.
2015-03-05 downloaded from the CCDC.
;
_cell_angle_alpha 90.00
_cell_angle_beta 90.00
_cell_angle_gamma 90.00
_cell_formula_units_Z 4
_cell_length_a 9.6098(2)
_cell_length_b 11.4528(4)
_cell_length_c 18.8441(5)
_cell_measurement_reflns_used 3210
_cell_measurement_temperature 291(2)
_cell_measurement_theta_max 71.6450
_cell_measurement_theta_min 4.5140
_cell_volume 2073.97(10)
_computing_cell_refinement
;
CrysAlisPro, Agilent Technologies,
Version 1.171.36.28 (release 01-02-2013 CrysAlis171 .NET)
(compiled Feb  1 2013,16:14:44)
;
_computing_data_collection
;
CrysAlisPro, Agilent Technologies,
Version 1.171.36.28 (release 01-02-2013 CrysAlis171 .NET)
(compiled Feb  1 2013,16:14:44)
;
_computing_data_reduction
;
CrysAlisPro, Agilent Technologies,
Version 1.171.36.28 (release 01-02-2013 CrysAlis171 .NET)
(compiled Feb  1 2013,16:14:44)
;
_computing_molecular_graphics
;
O. V. Dolomanov, L. J. Bourhis, R. J. Gildea, J. A. K. Howard and H. Puschmann,
OLEX2: a complete structure solution, refinement and analysis program.
J. Appl. Cryst. (2009). 42, 339-341.
;
_computing_publication_material
;
O. V. Dolomanov, L. J. Bourhis, R. J. Gildea, J. A. K. Howard and H. Puschmann,
OLEX2: a complete structure solution, refinement and analysis program.
J. Appl. Cryst. (2009). 42, 339-341.
;
_computing_structure_refinement
;
SHELXL, G.M. Sheldrick, Acta Cryst.
(2008). A64, 112-122
;
_computing_structure_solution
;
SHELXS, G.M. Sheldrick, Acta Cryst.
(2008). A64, 112-122
;
_diffrn_ambient_temperature 291.15
_diffrn_detector_area_resol_mean 16.2312
_diffrn_measured_fraction_theta_full 0.979
_diffrn_measured_fraction_theta_max 0.979
_diffrn_measurement_details
;
  1 omega  -71.00  -38.00   1.0000    1.0000
omega____ theta____ kappa____ phi______ frames
    -        0.0000  178.0000    0.0000 33

  2 omega  -95.00  -69.00   1.0000    3.0000
omega____ theta____ kappa____ phi______ frames
    -      -42.5000  178.0000  -60.0000 26

  3 omega -113.00  -18.00   1.0000    3.0000
omega____ theta____ kappa____ phi______ frames
    -      -42.5000  -37.0000   60.0000 95

  4 omega  -61.00  -34.00   1.0000    3.0000
omega____ theta____ kappa____ phi______ frames
    -      -42.5000  178.0000  -60.0000 27

  5 omega -112.00  -65.00   1.0000    3.0000
omega____ theta____ kappa____ phi______ frames
    -      -42.5000 -143.0000 -160.0000 47

  6 omega   68.00  104.00   1.0000    3.0000
omega____ theta____ kappa____ phi______ frames
    -       56.0000 -125.0000  -60.0000 36

  7 omega   34.00   59.00   1.0000    3.0000
omega____ theta____ kappa____ phi______ frames
    -       56.0000 -125.0000  -60.0000 25

  8 omega   47.00   82.00   1.0000    7.0000
omega____ theta____ kappa____ phi______ frames
    -      112.0000  -30.0000 -120.0000 35

  9 omega   48.00  112.00   1.0000    7.0000
omega____ theta____ kappa____ phi______ frames
    -      112.0000 -111.0000  -90.0000 64

 10 omega   41.00   84.00   1.0000    7.0000
omega____ theta____ kappa____ phi______ frames
    -      112.0000  -45.0000   60.0000 43

 11 omega   42.00   98.00   1.0000    7.0000
omega____ theta____ kappa____ phi______ frames
    -      112.0000  -45.0000 -180.0000 56

 12 omega   94.00  174.00   1.0000    7.0000
omega____ theta____ kappa____ phi______ frames
    -      112.0000   77.0000 -150.0000 80

 13 omega  -49.00  -23.00   1.0000    3.0000
omega____ theta____ kappa____ phi______ frames
    -      -42.5000   25.0000   60.0000 26

 14 omega  -18.00   18.00   1.0000    3.0000
omega____ theta____ kappa____ phi______ frames
    -      -42.5000   25.0000   60.0000 36

 15 omega  -31.00   26.00   1.0000    3.0000
omega____ theta____ kappa____ phi______ frames
    -      -42.5000   25.0000  150.0000 57

 16 omega   58.00   87.00   1.0000    7.0000
omega____ theta____ kappa____ phi______ frames
    -      111.4066  -37.0000  -90.0000 29

 17 omega   94.00  157.00   1.0000    7.0000
omega____ theta____ kappa____ phi______ frames
    -      111.4066   63.0000   90.0000 63

 18 omega   39.00   64.00   1.0000    7.0000
omega____ theta____ kappa____ phi______ frames
    -      111.4066  -37.0000 -180.0000 25

 19 omega   39.00   82.00   1.0000    7.0000
omega____ theta____ kappa____ phi______ frames
    -      111.4066  -37.0000  -30.0000 43

 20 omega   88.00  130.00   1.0000    7.0000
omega____ theta____ kappa____ phi______ frames
    -      111.4066  -91.0000    0.0000 42
;
_diffrn_measurement_device_type 'Xcalibur, Eos, Gemini'
_diffrn_measurement_method '\w scans'
_diffrn_orient_matrix_UB_11 -0.0975149000
_diffrn_orient_matrix_UB_12 0.0566383000
_diffrn_orient_matrix_UB_13 -0.0549873000
_diffrn_orient_matrix_UB_21 0.0810700000
_diffrn_orient_matrix_UB_22 -0.0602247000
_diffrn_orient_matrix_UB_23 -0.0602654000
_diffrn_orient_matrix_UB_31 -0.0980524000
_diffrn_orient_matrix_UB_32 -0.1061064000
_diffrn_orient_matrix_UB_33 0.0048939000
_diffrn_radiation_monochromator graphite
_diffrn_radiation_type 'Cu K\a'
_diffrn_radiation_wavelength 1.5418
_diffrn_reflns_av_R_equivalents 0.0188
_diffrn_reflns_av_unetI/netI 0.0272
_diffrn_reflns_limit_h_max 7
_diffrn_reflns_limit_h_min -11
_diffrn_reflns_limit_k_max 11
_diffrn_reflns_limit_k_min -13
_diffrn_reflns_limit_l_max 22
_diffrn_reflns_limit_l_min -23
_diffrn_reflns_number 7994
_diffrn_reflns_theta_full 72.38
_diffrn_reflns_theta_max 72.38
_diffrn_reflns_theta_min 4.52
_diffrn_source 'Enhance (Cu) X-ray Source'
_exptl_absorpt_coefficient_mu 1.773
_exptl_absorpt_correction_T_max 1.00000
_exptl_absorpt_correction_T_min 0.75941
_exptl_absorpt_correction_type multi-scan
_exptl_absorpt_process_details
;
CrysAlisPro, Agilent Technologies,
Version 1.171.36.28 (release 01-02-2013 CrysAlis171 .NET)
(compiled Feb  1 2013,16:14:44)
Empirical absorption correction using spherical harmonics,
 implemented in SCALE3 ABSPACK scaling algorithm.
;
_exptl_crystal_density_diffrn 1.410
_exptl_crystal_density_method 'not measured'
_exptl_crystal_F_000 912
_exptl_crystal_size_max 0.25
_exptl_crystal_size_mid 0.20
_exptl_crystal_size_min 0.20
_refine_diff_density_max 0.307
_refine_diff_density_min -0.234
_refine_diff_density_rms 0.041
_refine_ls_abs_structure_details 'Flack H D (1983), Acta Cryst. A39, 876-881'
_refine_ls_abs_structure_Flack -0.05(3)
_refine_ls_extinction_coef 0.0020(3)
_refine_ls_extinction_expression Fc^*^=kFc[1+0.001xFc^2^\l^3^/sin(2\q)]^-1/4^
_refine_ls_extinction_method SHELXL
_refine_ls_goodness_of_fit_ref 1.050
_refine_ls_hydrogen_treatment mixed
_refine_ls_matrix_type full
_refine_ls_number_parameters 284
_refine_ls_number_reflns 3981
_refine_ls_number_restraints 2
_refine_ls_restrained_S_all 1.050
_refine_ls_R_factor_all 0.0561
_refine_ls_R_factor_gt 0.0496
_refine_ls_shift/su_max 0.000
_refine_ls_shift/su_mean 0.000
_refine_ls_structure_factor_coef Fsqd
_refine_ls_weighting_details 'calc w=1/[\s^2^(Fo^2^)+(0.0883P)^2^+0.2565P] where P=(Fo^2^+2Fc^2^)/3'
_refine_ls_weighting_scheme calc
_refine_ls_wR_factor_gt 0.1409
_refine_ls_wR_factor_ref 0.1494
_reflns_number_gt 3502
_reflns_number_total 3981
_reflns_threshold_expression >2sigma(I)
_cod_data_source_file c5ra01706h3.cif
_cod_data_source_block 201309151
_cod_original_cell_volume 2073.98(10)
_cod_database_code 7219756
_chemical_oxdiff_formula C20H20P1F6
_reflns_odcompleteness_completeness 99.95
_reflns_odcompleteness_iscentric 1
_reflns_odcompleteness_theta 66.97

loop_
_space_group_symop_id
_space_group_symop_operation_xyz
1 'x, y, z'
2 '-x+1/2, -y, z+1/2'
3 'x+1/2, -y+1/2, -z'
4 '-x, y+1/2, -z+1/2'

loop_
_atom_site_label
_atom_site_type_symbol
_atom_site_fract_x
_atom_site_fract_y
_atom_site_fract_z
_atom_site_U_iso_or_equiv
_atom_site_adp_type
_atom_site_occupancy
_atom_site_symmetry_multiplicity
_atom_site_calc_flag
_atom_site_refinement_flags
_atom_site_disorder_assembly
_atom_site_disorder_group
P1 P 0.14032(8) 0.52363(8) 0.36353(4) 0.0637(2) Uani 1 1 d . . .
F1 F 0.0730(9) 0.4219(6) 0.3149(3) 0.1122(15) Uani 0.736(4) 1 d P A 1
F2 F 0.0488(7) 0.6186(4) 0.3236(3) 0.144(2) Uani 0.736(4) 1 d P A 1
F3 F 0.2606(6) 0.5380(6) 0.3090(3) 0.160(2) Uani 0.736(4) 1 d P A 1
F4 F 0.2173(7) 0.4282(4) 0.4085(3) 0.137(2) Uani 0.736(4) 1 d P A 1
F5 F 0.2065(11) 0.6254(8) 0.4133(5) 0.130(2) Uani 0.736(4) 1 d P A 1
F6 F 0.0141(6) 0.5183(5) 0.4186(3) 0.1508(19) Uani 0.736(4) 1 d P A 1
N1 N 0.4592(3) 0.5783(2) 0.57403(13) 0.0569(6) Uani 1 1 d . . .
N2 N 0.4921(2) 0.3829(2) 0.54966(13) 0.0543(5) Uani 1 1 d . . .
N3 N 0.2145(3) 0.6204(2) 0.6436(2) 0.0881(10) Uani 1 1 d . . .
N4 N 0.6268(3) 0.3781(2) 0.41947(13) 0.0618(6) Uani 1 1 d . . .
C1 C 0.4375(2) 0.4847(3) 0.53603(14) 0.0518(6) Uani 1 1 d . . .
H1 H 0.3794 0.4911 0.4968 0.062 Uiso 1 1 calc R . .
C2 C 0.5428(3) 0.5718(3) 0.63881(16) 0.0618(7) Uani 1 1 d . . .
H2A H 0.4837 0.5512 0.6786 0.074 Uiso 1 1 calc R . .
H2B H 0.5841 0.6475 0.6485 0.074 Uiso 1 1 calc R . .
C3 C 0.6572(3) 0.4806(3) 0.63027(14) 0.0573(6) Uani 1 1 d . . .
C4 C 0.5886(3) 0.3664(3) 0.60903(17) 0.0631(7) Uani 1 1 d . . .
H4A H 0.6597 0.3105 0.5956 0.076 Uiso 1 1 calc R . .
H4B H 0.5384 0.3348 0.6493 0.076 Uiso 1 1 calc R . .
C5 C 0.7292(4) 0.4640(4) 0.70185(17) 0.0808(10) Uani 1 1 d . . .
H5A H 0.7805 0.5333 0.7136 0.121 Uiso 1 1 calc R . .
H5B H 0.7917 0.3988 0.6992 0.121 Uiso 1 1 calc R . .
H5C H 0.6605 0.4495 0.7378 0.121 Uiso 1 1 calc R . .
C6 C 0.7622(3) 0.5179(4) 0.57451(17) 0.0778(9) Uani 1 1 d . . .
H6A H 0.7164 0.5253 0.5294 0.117 Uiso 1 1 calc R . .
H6B H 0.8344 0.4603 0.5711 0.117 Uiso 1 1 calc R . .
H6C H 0.8020 0.5916 0.5877 0.117 Uiso 1 1 calc R . .
C7 C 0.3855(3) 0.6862(3) 0.55749(17) 0.0633(7) Uani 1 1 d . . .
H7A H 0.3571 0.6844 0.5081 0.076 Uiso 1 1 calc R . .
H7B H 0.4488 0.7514 0.5634 0.076 Uiso 1 1 calc R . .
C8 C 0.2583(3) 0.7064(2) 0.60333(15) 0.0542(6) Uani 1 1 d . . .
C9 C 0.1912(4) 0.8126(3) 0.6016(2) 0.0759(9) Uani 1 1 d . . .
H9 H 0.2258 0.8730 0.5737 0.091 Uiso 1 1 calc R . .
C10 C 0.0730(4) 0.8289(3) 0.6413(2) 0.0793(10) Uani 1 1 d . . .
H10 H 0.0251 0.8994 0.6393 0.095 Uiso 1 1 calc R . .
C11 C 0.0273(4) 0.7417(3) 0.6832(3) 0.0851(11) Uani 1 1 d . . .
H11 H -0.0523 0.7505 0.7107 0.102 Uiso 1 1 calc R . .
C12 C 0.1017(5) 0.6394(4) 0.6839(3) 0.1113(18) Uani 1 1 d . . .
H12 H 0.0722 0.5800 0.7141 0.134 Uiso 1 1 calc R . .
C13 C 0.4677(3) 0.2853(3) 0.50153(17) 0.0608(7) Uani 1 1 d . . .
H13A H 0.3764 0.2938 0.4802 0.073 Uiso 1 1 calc R . .
H13B H 0.4682 0.2131 0.5284 0.073 Uiso 1 1 calc R . .
C14 C 0.5761(3) 0.2780(2) 0.44338(13) 0.0494(5) Uani 1 1 d . . .
C15 C 0.6146(3) 0.1712(2) 0.41468(16) 0.0559(6) Uani 1 1 d . . .
H15 H 0.5799 0.1020 0.4335 0.067 Uiso 1 1 calc R . .
C16 C 0.7055(3) 0.1688(3) 0.35757(17) 0.0622(7) Uani 1 1 d . . .
H16 H 0.7306 0.0983 0.3366 0.075 Uiso 1 1 calc R . .
C17 C 0.7572(3) 0.2717(3) 0.33271(15) 0.0645(7) Uani 1 1 d . . .
H17 H 0.8181 0.2731 0.2944 0.077 Uiso 1 1 calc R . .
C18 C 0.7173(4) 0.3736(3) 0.36566(17) 0.0683(8) Uani 1 1 d . . .
H18 H 0.7555 0.4434 0.3496 0.082 Uiso 1 1 calc R . .
F4A F 0.2896(18) 0.4696(12) 0.3713(8) 0.137(2) Uani 0.264(4) 1 d PD A 2
F6A F 0.1052(18) 0.4600(16) 0.4332(9) 0.1508(19) Uani 0.264(4) 1 d P A 2
F2A F -0.002(2) 0.5751(11) 0.3632(10) 0.144(2) Uani 0.264(4) 1 d PD A 2
F3A F 0.1664(18) 0.5635(19) 0.2876(10) 0.160(2) Uani 0.264(4) 1 d P A 2
F5A F 0.193(4) 0.630(2) 0.3924(16) 0.130(2) Uani 0.264(4) 1 d PD A 2
F1A F 0.084(3) 0.4156(19) 0.3372(10) 0.1122(15) Uani 0.264(4) 1 d PD A 2

loop_
_atom_site_aniso_label
_atom_site_aniso_U_11
_atom_site_aniso_U_22
_atom_site_aniso_U_33
_atom_site_aniso_U_23
_atom_site_aniso_U_13
_atom_site_aniso_U_12
P1 0.0627(4) 0.0668(4) 0.0615(4) 0.0069(4) -0.0133(3) -0.0098(4)
F1 0.148(3) 0.0942(19) 0.095(4) -0.009(3) -0.053(3) -0.0270(18)
F2 0.187(5) 0.089(3) 0.156(5) 0.019(3) -0.090(4) 0.024(3)
F3 0.132(4) 0.196(5) 0.151(4) -0.026(4) 0.069(4) -0.051(5)
F4 0.176(5) 0.100(3) 0.135(4) 0.019(2) -0.080(4) 0.019(3)
F5 0.135(3) 0.124(2) 0.132(6) -0.044(4) -0.060(4) -0.024(2)
F6 0.117(3) 0.165(5) 0.171(4) 0.005(4) 0.057(4) -0.005(3)
N1 0.0587(13) 0.0571(13) 0.0549(12) -0.0108(10) -0.0042(10) 0.0125(11)
N2 0.0510(11) 0.0543(12) 0.0576(12) -0.0088(10) -0.0006(10) 0.0028(10)
N3 0.0713(18) 0.0554(15) 0.138(3) 0.0173(18) 0.023(2) 0.0127(13)
N4 0.0841(16) 0.0453(11) 0.0559(12) -0.0019(10) 0.0016(13) -0.0034(12)
C1 0.0447(11) 0.0628(15) 0.0480(11) -0.0035(12) 0.0002(9) 0.0011(11)
C2 0.0635(16) 0.0700(17) 0.0520(13) -0.0168(13) -0.0035(13) 0.0082(13)
C3 0.0508(12) 0.0736(17) 0.0474(12) -0.0107(12) -0.0042(10) 0.0036(13)
C4 0.0621(16) 0.0627(17) 0.0645(16) 0.0017(14) -0.0057(13) 0.0098(14)
C5 0.0730(19) 0.109(3) 0.0600(17) -0.0065(18) -0.0169(15) 0.010(2)
C6 0.0567(15) 0.111(3) 0.0654(17) -0.009(2) 0.0011(13) -0.0099(19)
C7 0.0722(18) 0.0534(15) 0.0643(16) -0.0026(13) 0.0026(14) 0.0088(13)
C8 0.0586(14) 0.0427(13) 0.0612(14) -0.0037(11) -0.0069(12) 0.0034(12)
C9 0.086(2) 0.0540(17) 0.087(2) 0.0114(16) 0.0064(18) 0.0176(16)
C10 0.074(2) 0.0604(18) 0.104(3) -0.0034(19) 0.004(2) 0.0214(16)
C11 0.0584(18) 0.078(2) 0.119(3) -0.005(2) 0.017(2) 0.0064(17)
C12 0.084(3) 0.084(3) 0.167(5) 0.040(3) 0.041(3) 0.007(2)
C13 0.0573(15) 0.0534(15) 0.0716(17) -0.0121(14) 0.0030(14) -0.0068(13)
C14 0.0524(13) 0.0446(12) 0.0512(12) -0.0042(11) -0.0069(10) -0.0006(11)
C15 0.0554(14) 0.0462(13) 0.0660(15) -0.0072(12) -0.0048(12) -0.0020(11)
C16 0.0660(17) 0.0546(15) 0.0661(17) -0.0127(14) -0.0056(14) 0.0094(13)
C17 0.0706(17) 0.0745(18) 0.0486(13) 0.0016(14) 0.0001(13) 0.0025(16)
C18 0.097(2) 0.0541(15) 0.0536(14) 0.0031(13) 0.0013(16) -0.0120(15)
F4A 0.176(5) 0.100(3) 0.135(4) 0.019(2) -0.080(4) 0.019(3)
F6A 0.117(3) 0.165(5) 0.171(4) 0.005(4) 0.057(4) -0.005(3)
F2A 0.187(5) 0.089(3) 0.156(5) 0.019(3) -0.090(4) 0.024(3)
F3A 0.132(4) 0.196(5) 0.151(4) -0.026(4) 0.069(4) -0.051(5)
F5A 0.135(3) 0.124(2) 0.132(6) -0.044(4) -0.060(4) -0.024(2)
F1A 0.148(3) 0.0942(19) 0.095(4) -0.009(3) -0.053(3) -0.0270(18)

loop_
_atom_type_symbol
_atom_type_description
_atom_type_scat_dispersion_real
_atom_type_scat_dispersion_imag
_atom_type_scat_source
C C 0.0181 0.0091 'International Tables Vol C Tables 4.2.6.8 and 6.1.1.4'
H H 0.0000 0.0000 'International Tables Vol C Tables 4.2.6.8 and 6.1.1.4'
F F 0.0727 0.0534 'International Tables Vol C Tables 4.2.6.8 and 6.1.1.4'
N N 0.0311 0.0180 'International Tables Vol C Tables 4.2.6.8 and 6.1.1.4'
P P 0.2955 0.4335 'International Tables Vol C Tables 4.2.6.8 and 6.1.1.4'

loop_
_geom_angle_atom_site_label_1
_geom_angle_atom_site_label_2
_geom_angle_atom_site_label_3
_geom_angle
F1 P1 F5 179.2(6)
F2 P1 F1 90.2(3)
F2 P1 F5 89.9(3)
F2 P1 F6 85.1(3)
F3 P1 F1 89.9(4)
F3 P1 F2 91.5(4)
F3 P1 F4 94.6(4)
F3 P1 F5 90.8(5)
F3 P1 F6 176.0(3)
F3 P1 F4A 54.8(6)
F4 P1 F1 89.6(3)
F4 P1 F2 173.9(4)
F4 P1 F5 90.2(3)
F4 P1 F6 88.9(3)
F4 P1 F4A 40.8(6)
F6 P1 F1 92.1(4)
F6 P1 F5 87.1(5)
F4A P1 F1 97.7(6)
F4A P1 F2 145.1(7)
F4A P1 F5 82.6(6)
F4A P1 F6 128.2(7)
F6A P1 F1 93.2(7)
F6A P1 F2 127.4(7)
F6A P1 F3 141.0(8)
F6A P1 F4 46.6(6)
F6A P1 F5 86.2(8)
F6A P1 F6 42.3(7)
F6A P1 F4A 86.2(8)
F2A P1 F1 85.2(6)
F2A P1 F2 38.6(7)
F2A P1 F3 129.6(8)
F2A P1 F4 135.4(8)
F2A P1 F5 94.4(6)
F2A P1 F6 47.2(7)
F2A P1 F4A 174.9(9)
F2A P1 F6A 89.4(10)
F2A P1 F3A 91.6(10)
F3A P1 F1 75.5(7)
F3A P1 F2 56.0(8)
F3A P1 F3 39.2(7)
F3A P1 F4 129.7(8)
F3A P1 F5 105.2(8)
F3A P1 F6 138.3(8)
F3A P1 F4A 93.2(9)
F3A P1 F6A 168.5(9)
F5A P1 F1 166.7(12)
F5A P1 F2 78.1(9)
F5A P1 F3 84.2(17)
F5A P1 F4 102.7(10)
F5A P1 F5 13.8(16)
F5A P1 F6 93.1(17)
F5A P1 F4A 88.7(11)
F5A P1 F6A 98.9(17)
F5A P1 F2A 89.3(13)
F5A P1 F3A 92.6(17)
F5A P1 F1A 178(2)
F1A P1 F1 15.1(9)
F1A P1 F2 102.6(8)
F1A P1 F3 98.1(12)
F1A P1 F4 76.3(7)
F1A P1 F5 164.3(9)
F1A P1 F6 84.7(12)
F1A P1 F4A 92.0(11)
F1A P1 F6A 78.8(11)
F1A P1 F2A 89.8(11)
F1A P1 F3A 89.7(11)
C1 N1 C2 120.3(2)
C1 N1 C7 120.1(2)
C7 N1 C2 119.2(2)
C1 N2 C4 121.3(2)
C1 N2 C13 119.9(2)
C13 N2 C4 118.6(2)
C8 N3 C12 117.7(3)
C14 N4 C18 117.6(3)
N1 C1 H1 117.9
N2 C1 N1 124.1(2)
N2 C1 H1 117.9
N1 C2 H2A 109.7
N1 C2 H2B 109.7
N1 C2 C3 110.0(2)
H2A C2 H2B 108.2
C3 C2 H2A 109.7
C3 C2 H2B 109.7
C2 C3 C5 108.6(2)
C4 C3 C2 107.8(2)
C4 C3 C5 108.8(3)
C4 C3 C6 110.4(3)
C6 C3 C2 111.0(3)
C6 C3 C5 110.2(3)
N2 C4 C3 111.4(2)
N2 C4 H4A 109.3
N2 C4 H4B 109.3
C3 C4 H4A 109.3
C3 C4 H4B 109.3
H4A C4 H4B 108.0
C3 C5 H5A 109.5
C3 C5 H5B 109.5
C3 C5 H5C 109.5
H5A C5 H5B 109.5
H5A C5 H5C 109.5
H5B C5 H5C 109.5
C3 C6 H6A 109.5
C3 C6 H6B 109.5
C3 C6 H6C 109.5
H6A C6 H6B 109.5
H6A C6 H6C 109.5
H6B C6 H6C 109.5
N1 C7 H7A 108.9
N1 C7 H7B 108.9
N1 C7 C8 113.5(2)
H7A C7 H7B 107.7
C8 C7 H7A 108.9
C8 C7 H7B 108.9
N3 C8 C7 118.3(3)
N3 C8 C9 121.8(3)
C9 C8 C7 120.0(3)
C8 C9 H9 120.2
C10 C9 C8 119.6(3)
C10 C9 H9 120.2
C9 C10 H10 120.4
C11 C10 C9 119.3(3)
C11 C10 H10 120.4
C10 C11 H11 121.0
C10 C11 C12 118.0(4)
C12 C11 H11 121.0
N3 C12 C11 123.6(4)
N3 C12 H12 118.2
C11 C12 H12 118.2
N2 C13 H13A 109.1
N2 C13 H13B 109.1
N2 C13 C14 112.4(2)
H13A C13 H13B 107.8
C14 C13 H13A 109.1
C14 C13 H13B 109.1
N4 C14 C13 116.8(2)
N4 C14 C15 122.2(3)
C15 C14 C13 120.9(2)
C14 C15 H15 120.4
C16 C15 C14 119.2(3)
C16 C15 H15 120.4
C15 C16 H16 120.7
C17 C16 C15 118.7(3)
C17 C16 H16 120.7
C16 C17 H17 120.8
C16 C17 C18 118.5(3)
C18 C17 H17 120.8
N4 C18 C17 123.8(3)
N4 C18 H18 118.1
C17 C18 H18 118.1

loop_
_geom_bond_atom_site_label_1
_geom_bond_atom_site_label_2
_geom_bond_distance
P1 F1 1.617(6)
P1 F2 1.589(4)
P1 F3 1.555(5)
P1 F4 1.568(4)
P1 F5 1.625(6)
P1 F6 1.598(4)
P1 F4A 1.569(15)
P1 F6A 1.539(17)
P1 F2A 1.486(17)
P1 F3A 1.523(19)
P1 F5A 1.42(3)
P1 F1A 1.44(2)
N1 C1 1.305(3)
N1 C2 1.463(4)
N1 C7 1.458(4)
N2 C1 1.305(4)
N2 C4 1.465(4)
N2 C13 1.458(3)
N3 C8 1.313(4)
N3 C12 1.342(5)
N4 C14 1.324(3)
N4 C18 1.337(4)
C1 H1 0.9300
C2 H2A 0.9700
C2 H2B 0.9700
C2 C3 1.526(4)
C3 C4 1.518(4)
C3 C5 1.528(4)
C3 C6 1.518(4)
C4 H4A 0.9700
C4 H4B 0.9700
C5 H5A 0.9600
C5 H5B 0.9600
C5 H5C 0.9600
C6 H6A 0.9600
C6 H6B 0.9600
C6 H6C 0.9600
C7 H7A 0.9700
C7 H7B 0.9700
C7 C8 1.515(4)
C8 C9 1.377(4)
C9 H9 0.9300
C9 C10 1.372(5)
C10 H10 0.9300
C10 C11 1.347(5)
C11 H11 0.9300
C11 C12 1.373(5)
C12 H12 0.9300
C13 H13A 0.9700
C13 H13B 0.9700
C13 C14 1.514(4)
C14 C15 1.388(4)
C15 H15 0.9300
C15 C16 1.386(4)
C16 H16 0.9300
C16 C17 1.363(4)
C17 H17 0.9300
C17 C18 1.377(4)
C18 H18 0.9300

loop_
_geom_torsion_atom_site_label_1
_geom_torsion_atom_site_label_2
_geom_torsion_atom_site_label_3
_geom_torsion_atom_site_label_4
_geom_torsion
N1 C2 C3 C4 -54.5(3)
N1 C2 C3 C5 -172.2(3)
N1 C2 C3 C6 66.5(3)
N1 C7 C8 N3 -10.7(4)
N1 C7 C8 C9 169.8(3)
N2 C13 C14 N4 -34.1(4)
N2 C13 C14 C15 148.9(3)
N3 C8 C9 C10 -1.9(6)
N4 C14 C15 C16 -2.2(4)
C1 N1 C2 C3 33.4(4)
C1 N1 C7 C8 97.9(3)
C1 N2 C4 C3 -22.7(4)
C1 N2 C13 C14 89.6(3)
C2 N1 C1 N2 -3.7(4)
C2 N1 C7 C8 -74.1(3)
C2 C3 C4 N2 49.6(3)
C4 N2 C1 N1 -2.2(4)
C4 N2 C13 C14 -84.9(3)
C5 C3 C4 N2 167.1(2)
C6 C3 C4 N2 -71.9(3)
C7 N1 C1 N2 -175.6(3)
C7 N1 C2 C3 -154.6(3)
C7 C8 C9 C10 177.6(3)
C8 N3 C12 C11 2.6(8)
C8 C9 C10 C11 2.2(6)
C9 C10 C11 C12 -0.2(7)
C10 C11 C12 N3 -2.2(8)
C12 N3 C8 C7 -180.0(4)
C12 N3 C8 C9 -0.4(6)
C13 N2 C1 N1 -176.5(3)
C13 N2 C4 C3 151.6(2)
C13 C14 C15 C16 174.7(3)
C14 N4 C18 C17 2.0(5)
C14 C15 C16 C17 1.8(4)
C15 C16 C17 C18 0.3(5)
C16 C17 C18 N4 -2.3(5)
C18 N4 C14 C13 -176.7(3)
C18 N4 C14 C15 0.3(4)
